data_7719155
loop_
_publ_author_name
'Shang, Meng-Jia'
'Chen, Duyong'
'Zhou, Ren-He'
'Lu, Han-Han'
'Ma, Lin'
'Xiao, Jingyi'
'Zhao, Liang'
'Meng, Yin-Shan'
'Liu, Tao'

_publ_section_title
;
 Unveiling the Relationship between Counterion Size and Spin Crossover
 Dynamics in Hexadentate Schiff-Base Manganese(III) Complexes
;
_journal_name_full 'Dalton Transactions'
_journal_paper_doi 10.1039/D5DT01347J
_journal_year 2025
_chemical_absolute_configuration unk
_chemical_formula_moiety 'C22 H26 F2 Mn N4 O2, As F6'
_chemical_formula_sum 'C22 H26 As F8 Mn N4 O2'
_chemical_formula_weight 660.33
_space_group_crystal_system orthorhombic
_space_group_IT_number 19
_space_group_name_Hall 'P 2ac 2ab'
_space_group_name_H-M_alt 'P 21 21 21'
_atom_sites_solution_hydrogens geom
_atom_sites_solution_primary dual
_atom_sites_solution_secondary difmap
_audit_creation_date 2025-07-03
_audit_creation_method
;
Olex2 1.5
(compiled 2022.04.07 svn.rca3783a0 for OlexSys, GUI svn.r6498)
;
_audit_update_record
;
2025-07-05 deposited with the CCDC.	2025-07-24 downloaded from the CCDC.
;
_cell_angle_alpha 90
_cell_angle_beta 90
_cell_angle_gamma 90
_cell_formula_units_Z 4
_cell_length_a 8.3030(6)
_cell_length_b 17.4883(12)
_cell_length_c 18.1154(11)
_cell_measurement_reflns_used 9863
_cell_measurement_temperature 300(2)
_cell_measurement_theta_max 25.395
_cell_measurement_theta_min 2.329
_cell_volume 2630.5(3)
_computing_cell_refinement 'SAINT V8.40B (Bruker, 2016)'
_computing_data_collection 'Bruker D8 Venture diffractometer'
_computing_data_reduction 'SAINT V8.40B (Bruker, 2016)'
_computing_molecular_graphics 'Olex2 1.5 (Dolomanov et al., 2009)'
_computing_publication_material 'Olex2 1.5 (Dolomanov et al., 2009)'
_computing_structure_refinement 'SHELXL 2019/3 (Sheldrick, 2015)'
_computing_structure_solution 'SHELXT 2014/5 (Sheldrick, 2014)'
_diffrn_ambient_temperature 300(2)
_diffrn_detector 'Bruker PHOTON-II area detector'
_diffrn_detector_area_resol_mean 7.4
_diffrn_detector_type 'CMOS-PHOTONII area detector'
_diffrn_measured_fraction_theta_full 1.000
_diffrn_measured_fraction_theta_max 0.998
_diffrn_measurement_device 'three-circle diffractometer'
_diffrn_measurement_device_type 'Bruker D8 Venture'
_diffrn_measurement_method 'phi and omega scans'
_diffrn_radiation_monochromator graphite
_diffrn_radiation_probe x-ray
_diffrn_radiation_type MoK\a
_diffrn_radiation_wavelength 0.71073
_diffrn_reflns_av_R_equivalents 0.0450
_diffrn_reflns_av_unetI/netI 0.0352
_diffrn_reflns_Laue_measured_fraction_full 1.000
_diffrn_reflns_Laue_measured_fraction_max 0.998
_diffrn_reflns_limit_h_max 10
_diffrn_reflns_limit_h_min -10
_diffrn_reflns_limit_k_max 21
_diffrn_reflns_limit_k_min -21
_diffrn_reflns_limit_l_max 22
_diffrn_reflns_limit_l_min -20
_diffrn_reflns_number 31646
_diffrn_reflns_point_group_measured_fraction_full 0.999
_diffrn_reflns_point_group_measured_fraction_max 0.998
_diffrn_reflns_theta_full 25.242
_diffrn_reflns_theta_max 25.717
_diffrn_reflns_theta_min 2.248
_diffrn_source 'sealed X-ray tube'
_diffrn_source_current 1.4
_diffrn_source_power 0.07
_diffrn_source_target Mo
_diffrn_source_voltage 50.0
_exptl_absorpt_coefficient_mu 1.835
_exptl_absorpt_correction_T_max 0.7453
_exptl_absorpt_correction_T_min 0.5481
_exptl_absorpt_correction_type multi-scan
_exptl_absorpt_process_details
;
SADABS-2016/2 (Bruker,2016/2) was used for absorption correction.
wR2(int) was 0.1055 before and 0.0733 after correction.
The Ratio of minimum to maximum transmission is 0.7354.
The \l/2 correction factor is Not present.
;
_exptl_crystal_colour 'metallic blackish black'
_exptl_crystal_colour_lustre metallic
_exptl_crystal_colour_modifier blackish
_exptl_crystal_colour_primary black
_exptl_crystal_density_diffrn 1.667
_exptl_crystal_density_method 'not measured'
_exptl_crystal_description block
_exptl_crystal_F_000 1328
_exptl_crystal_size_max 0.2
_exptl_crystal_size_mid 0.1
_exptl_crystal_size_min 0.1
_refine_diff_density_max 0.340
_refine_diff_density_min -0.167
_refine_diff_density_rms 0.039
_refine_ls_abs_structure_details
;
 Refined as an inversion twin.
;
_refine_ls_abs_structure_Flack 0.035(11)
_refine_ls_extinction_method none
_refine_ls_goodness_of_fit_ref 1.037
_refine_ls_hydrogen_treatment constr
_refine_ls_matrix_type full
_refine_ls_number_parameters 399
_refine_ls_number_reflns 5003
_refine_ls_number_restraints 171
_refine_ls_restrained_S_all 1.060
_refine_ls_R_factor_all 0.0311
_refine_ls_R_factor_gt 0.0272
_refine_ls_shift/su_max 0.001
_refine_ls_shift/su_mean 0.000
_refine_ls_structure_factor_coef Fsqd
_refine_ls_weighting_details 'w=1/[\s^2^(Fo^2^)+(0.0412P)^2^+0.0914P] where P=(Fo^2^+2Fc^2^)/3'
_refine_ls_weighting_scheme calc
_refine_ls_wR_factor_gt 0.0706
_refine_ls_wR_factor_ref 0.0725
_reflns_Friedel_coverage 0.756
_reflns_Friedel_fraction_full 0.997
_reflns_Friedel_fraction_max 0.997
_reflns_number_gt 4559
_reflns_number_total 5003
_reflns_threshold_expression 'I > 2\s(I)'
_cod_data_source_file d5dt01347j2.cif
_cod_data_source_block 2441902
_cod_depositor_comments
;
The following automatic conversions were performed:

data item '_diffrn_radiation_probe' value 'X-ray' was changed to
'x-ray' in accordance with the
/home/data/users/saulius/crontab/automatic-downloads/rss-feeds/RSC/lib/dictionaries/cif_core.dic
dictionary named 'cif_core.dic' version 2.4.2 last updated on
2011-04-26.

Automatic conversion script
Id: cif_fix_values 8170 2020-07-09 18:12:32Z antanas 
;
_cod_database_code 7719155
_shelx_shelxl_version_number 2019/3
_shelx_space_group_comment
;
The symmetry employed for this shelxl refinement is uniquely defined
by the following loop, which should always be used as a source of
symmetry information in preference to the above space-group names.
They are only intended as comments.
;
_shelx_estimated_absorpt_t_max 0.838
_shelx_estimated_absorpt_t_min 0.710
_olex2_refinement_description
;
1. Twinned data refinement
 Scales: 0.965(11)
 0.035(11)
2. Fixed Uiso
 At 1.2 times of:
  All C(H) groups, All C(H,H) groups, All N(H) groups
3. Uiso/Uaniso restraints and constraints
As1 \\sim F5 \\sim F5A \\sim F7A \\sim F7 \\sim F8A \\sim F8 \\sim F6A \\sim F6
\\sim F4 \\sim F4A \\sim F3A \\sim F3: within 2A with sigma of 0.04 and sigma
for terminal atoms of 0.08 within 2A
4. Same fragment restrains
{As1, F3A, F4A, F5A, F6A, F7A, F8A} sigma for 1-2: 0.01, 1-3: 0.04
as in
{As1, F3, F4, F5, F6, F7, F8}
5. Others
 Sof(F3A)=Sof(F4A)=Sof(F5A)=Sof(F6A)=Sof(F7A)=Sof(F8A)=1-FVAR(1)
 Sof(F3)=Sof(F4)=Sof(F5)=Sof(F6)=Sof(F7)=Sof(F8)=FVAR(1)
6.a Ternary CH refined with riding coordinates:
 N1(H1), N2(H2)
6.b Secondary CH2 refined with riding coordinates:
 C8(H8A,H8B), C9(H9A,H9B), C10(H10A,H10B), C11(H11A,H11B), C12(H12A,H12B),
 C13(H13A,H13B), C14(H14A,H14B), C15(H15A,H15B)
6.c Aromatic/amide H refined with riding coordinates:
 C1(H1A), C3(H3), C4(H4), C6(H6), C17(H17), C18(H18), C20(H20), C21(H21)
;
_olex2_submission_special_instructions 'No special instructions were received'

loop_
_space_group_symop_operation_xyz
'x, y, z'
'x+1/2, -y+1/2, -z'
'-x, y+1/2, -z+1/2'
'-x+1/2, -y, z+1/2'

loop_
_atom_site_label
_atom_site_type_symbol
_atom_site_fract_x
_atom_site_fract_y
_atom_site_fract_z
_atom_site_U_iso_or_equiv
_atom_site_adp_type
_atom_site_occupancy
_atom_site_site_symmetry_order
_atom_site_calc_flag
_atom_site_refinement_flags_posn
_atom_site_refinement_flags_adp
_atom_site_refinement_flags_occupancy
_atom_site_disorder_assembly
_atom_site_disorder_group
As1 As 0.32537(5) 0.69427(2) 0.28625(2) 0.06880(14) Uani 1 1 d D U . . .
F3 F 0.4211(10) 0.6234(3) 0.2380(4) 0.096(2) Uani 0.639(11) 1 d D U P A 1
F4 F 0.2361(15) 0.7586(8) 0.3368(8) 0.179(7) Uani 0.639(11) 1 d D U P A 1
F5 F 0.4693(15) 0.7554(5) 0.2640(8) 0.187(5) Uani 0.639(11) 1 d D U P A 1
F6 F 0.1874(11) 0.6284(6) 0.3049(6) 0.166(5) Uani 0.639(11) 1 d D U P A 1
F7 F 0.2340(16) 0.7193(6) 0.2073(4) 0.166(4) Uani 0.639(11) 1 d D U P A 1
F8 F 0.4405(12) 0.6701(6) 0.3582(4) 0.131(4) Uani 0.639(11) 1 d D U P A 1
F3A F 0.302(3) 0.6112(7) 0.3298(11) 0.201(9) Uani 0.361(11) 1 d D U P A 2
F4A F 0.321(4) 0.7802(10) 0.2557(14) 0.274(13) Uani 0.361(11) 1 d D U P A 2
F5A F 0.416(2) 0.6543(17) 0.2173(10) 0.218(12) Uani 0.361(11) 1 d D U P A 2
F6A F 0.220(3) 0.7298(15) 0.3586(12) 0.164(10) Uani 0.361(11) 1 d D U P A 2
F7A F 0.1464(12) 0.6816(8) 0.2435(8) 0.113(5) Uani 0.361(11) 1 d D U P A 2
F8A F 0.4961(13) 0.7126(14) 0.3263(13) 0.164(9) Uani 0.361(11) 1 d D U P A 2
Mn1 Mn 0.79528(7) 0.51949(3) 0.44698(2) 0.04936(14) Uani 1 1 d . . . . .
F1 F 1.1809(6) 0.21641(18) 0.36554(19) 0.1280(13) Uani 1 1 d . . . . .
F2 F 0.3640(4) 0.63671(18) 0.71225(15) 0.1026(9) Uani 1 1 d . . . . .
O1 O 0.9448(4) 0.45607(15) 0.40008(13) 0.0641(7) Uani 1 1 d . . . . .
O2 O 0.6409(3) 0.57886(12) 0.49561(12) 0.0535(6) Uani 1 1 d . . . . .
N1 N 0.9312(4) 0.62718(17) 0.42679(16) 0.0596(7) Uani 1 1 d . . . . .
H1 H 1.038125 0.612903 0.408445 0.072 Uiso 1 1 calc R U . . .
N2 N 0.6991(4) 0.54952(16) 0.33924(15) 0.0598(7) Uani 1 1 d . . . . .
H2 H 0.594333 0.573588 0.348147 0.072 Uiso 1 1 calc R U . . .
N3 N 0.9329(4) 0.50903(17) 0.54205(15) 0.0547(7) Uani 1 1 d . . . . .
N4 N 0.6199(4) 0.43179(15) 0.44674(17) 0.0575(7) Uani 1 1 d . . . . .
C1 C 1.0138(5) 0.4490(2) 0.5563(2) 0.0596(9) Uani 1 1 d . . . . .
H1A H 1.058210 0.445113 0.603266 0.072 Uiso 1 1 calc R U . . .
C2 C 1.0428(5) 0.3868(2) 0.50636(19) 0.0559(8) Uani 1 1 d . . . . .
C3 C 1.1206(5) 0.3209(2) 0.5316(2) 0.0679(10) Uani 1 1 d . . . . .
H3 H 1.139817 0.315679 0.581885 0.082 Uiso 1 1 calc R U . . .
C4 C 1.1689(6) 0.2644(2) 0.4859(3) 0.0774(11) Uani 1 1 d . . . . .
H4 H 1.222321 0.221528 0.503801 0.093 Uiso 1 1 calc R U . . .
C5 C 1.1366(6) 0.2725(3) 0.4123(3) 0.0823(13) Uani 1 1 d . . . . .
C6 C 1.0588(7) 0.3356(2) 0.3833(2) 0.0805(13) Uani 1 1 d . . . . .
H6 H 1.037892 0.338357 0.332988 0.097 Uiso 1 1 calc R U . . .
C7 C 1.0126(5) 0.3941(2) 0.4291(2) 0.0587(9) Uani 1 1 d . . . . .
C8 C 0.9503(5) 0.5752(2) 0.5922(2) 0.0630(9) Uani 1 1 d . . . . .
H8A H 1.006469 0.559514 0.636684 0.076 Uiso 1 1 calc R U . . .
H8B H 0.844700 0.593869 0.606304 0.076 Uiso 1 1 calc R U . . .
C9 C 1.0444(6) 0.6389(2) 0.5542(2) 0.0736(11) Uani 1 1 d . . . . .
H9A H 1.072350 0.677283 0.590670 0.088 Uiso 1 1 calc R U . . .
H9B H 1.144018 0.617805 0.535061 0.088 Uiso 1 1 calc R U . . .
C10 C 0.9550(6) 0.6774(2) 0.4916(2) 0.0738(11) Uani 1 1 d . . . . .
H10A H 0.850653 0.694180 0.509426 0.089 Uiso 1 1 calc R U . . .
H10B H 1.014619 0.722418 0.476413 0.089 Uiso 1 1 calc R U . . .
C11 C 0.8458(5) 0.6666(2) 0.3659(2) 0.0670(10) Uani 1 1 d . . . . .
H11A H 0.913989 0.706232 0.345278 0.080 Uiso 1 1 calc R U . . .
H11B H 0.748405 0.690361 0.384501 0.080 Uiso 1 1 calc R U . . .
C12 C 0.8043(6) 0.6096(2) 0.3076(2) 0.0688(10) Uani 1 1 d . . . . .
H12A H 0.749091 0.634965 0.267190 0.083 Uiso 1 1 calc R U . . .
H12B H 0.901918 0.586647 0.288283 0.083 Uiso 1 1 calc R U . . .
C13 C 0.6700(7) 0.4862(2) 0.2871(2) 0.0797(12) Uani 1 1 d . . . . .
H13A H 0.770465 0.459439 0.278213 0.096 Uiso 1 1 calc R U . . .
H13B H 0.633130 0.506992 0.240474 0.096 Uiso 1 1 calc R U . . .
C14 C 0.5465(7) 0.4302(2) 0.3157(2) 0.0830(14) Uani 1 1 d . . . . .
H14A H 0.516940 0.395835 0.275937 0.100 Uiso 1 1 calc R U . . .
H14B H 0.450664 0.458280 0.329860 0.100 Uiso 1 1 calc R U . . .
C15 C 0.6018(6) 0.3827(2) 0.3812(2) 0.0702(11) Uani 1 1 d . . . . .
H15A H 0.523562 0.342855 0.391239 0.084 Uiso 1 1 calc R U . . .
H15B H 0.703948 0.358515 0.369840 0.084 Uiso 1 1 calc R U . . .
C16 C 0.5038(4) 0.4775(2) 0.5603(2) 0.0559(8) Uani 1 1 d . . . . .
C17 C 0.4156(5) 0.4572(2) 0.6232(2) 0.0709(10) Uani 1 1 d . . . . .
H17 H 0.385882 0.406334 0.629480 0.085 Uiso 1 1 calc R U . . .
C18 C 0.3720(5) 0.5086(3) 0.6753(2) 0.0740(11) Uani 1 1 d . . . . .
H18 H 0.315955 0.493662 0.717307 0.089 Uiso 1 1 calc R U . . .
C19 C 0.4133(5) 0.5832(3) 0.6639(2) 0.0679(10) Uani 1 1 d . . . . .
C20 C 0.5035(5) 0.6073(2) 0.6048(2) 0.0601(9) Uani 1 1 d . . . . .
H20 H 0.531479 0.658552 0.600244 0.072 Uiso 1 1 calc R U . . .
C21 C 0.5229(5) 0.4238(2) 0.5003(2) 0.0627(9) Uani 1 1 d . . . . .
H21 H 0.459248 0.380020 0.501057 0.075 Uiso 1 1 calc R U . . .
C22 C 0.5531(4) 0.55473(19) 0.55154(18) 0.0502(7) Uani 1 1 d . . . . .

loop_
_atom_site_aniso_label
_atom_site_aniso_U_11
_atom_site_aniso_U_22
_atom_site_aniso_U_33
_atom_site_aniso_U_23
_atom_site_aniso_U_13
_atom_site_aniso_U_12
As1 0.0697(3) 0.0688(2) 0.0680(2) -0.01165(19) -0.0048(2) 0.0001(2)
F3 0.101(4) 0.080(3) 0.107(5) -0.027(3) -0.004(4) 0.019(3)
F4 0.124(8) 0.168(9) 0.245(13) -0.154(10) -0.056(8) 0.076(7)
F5 0.173(9) 0.109(6) 0.279(13) 0.033(7) 0.013(9) -0.049(6)
F6 0.126(6) 0.168(8) 0.203(9) -0.069(7) 0.092(7) -0.071(6)
F7 0.215(11) 0.172(8) 0.110(5) 0.002(5) -0.060(6) 0.055(8)
F8 0.146(8) 0.159(8) 0.089(4) -0.029(4) -0.036(4) 0.068(6)
F3A 0.25(2) 0.084(7) 0.271(19) 0.051(9) -0.050(19) -0.007(11)
F4A 0.31(3) 0.207(16) 0.31(2) 0.193(17) -0.09(2) -0.121(19)
F5A 0.159(15) 0.41(3) 0.082(9) -0.100(15) 0.063(9) -0.02(2)
F6A 0.106(11) 0.24(2) 0.144(11) -0.066(13) 0.053(9) 0.001(13)
F7A 0.091(7) 0.127(10) 0.121(9) -0.025(7) -0.051(6) 0.002(6)
F8A 0.058(6) 0.21(2) 0.22(2) -0.126(16) -0.040(10) 0.019(10)
Mn1 0.0639(3) 0.0427(2) 0.0415(2) 0.00047(19) 0.0015(2) 0.0021(2)
F1 0.182(4) 0.0849(18) 0.117(2) -0.0220(17) 0.014(2) 0.057(2)
F2 0.128(2) 0.112(2) 0.0682(14) -0.0238(15) 0.0267(16) 0.0051(18)
O1 0.0839(18) 0.0630(15) 0.0454(12) 0.0049(10) 0.0065(12) 0.0171(14)
O2 0.0653(16) 0.0416(11) 0.0536(12) 0.0026(9) 0.0082(11) 0.0001(10)
N1 0.068(2) 0.0554(16) 0.0556(16) 0.0064(13) 0.0079(14) 0.0003(14)
N2 0.076(2) 0.0517(15) 0.0515(14) 0.0013(12) 0.0004(15) 0.0088(16)
N3 0.0633(18) 0.0553(16) 0.0454(14) -0.0007(12) 0.0030(13) -0.0027(14)
N4 0.075(2) 0.0391(13) 0.0585(16) -0.0014(13) -0.0062(16) -0.0016(13)
C1 0.064(2) 0.060(2) 0.0545(19) 0.0087(17) -0.0059(17) -0.0028(18)
C2 0.062(2) 0.0507(18) 0.0554(19) 0.0069(15) -0.0020(16) -0.0055(16)
C3 0.078(3) 0.058(2) 0.067(2) 0.0107(18) -0.0072(19) -0.0008(19)
C4 0.086(3) 0.050(2) 0.096(3) 0.014(2) -0.005(3) 0.007(2)
C5 0.096(3) 0.059(2) 0.091(3) -0.006(2) 0.014(3) 0.017(2)
C6 0.111(4) 0.069(3) 0.062(2) 0.000(2) 0.011(2) 0.025(3)
C7 0.062(2) 0.056(2) 0.059(2) 0.0065(16) 0.0070(16) 0.0061(17)
C8 0.072(2) 0.064(2) 0.0535(19) -0.0098(16) -0.0028(18) -0.0010(19)
C9 0.076(3) 0.070(2) 0.074(2) -0.017(2) -0.004(2) -0.017(2)
C10 0.091(3) 0.054(2) 0.077(3) -0.0033(19) 0.009(2) -0.014(2)
C11 0.077(3) 0.0519(19) 0.073(2) 0.0126(18) 0.003(2) -0.0005(18)
C12 0.084(3) 0.066(2) 0.0560(19) 0.0137(17) 0.006(2) 0.007(2)
C13 0.128(4) 0.061(2) 0.0501(18) -0.0065(18) -0.012(3) 0.012(3)
C14 0.120(4) 0.058(2) 0.070(2) -0.013(2) -0.029(3) 0.000(2)
C15 0.097(3) 0.0480(19) 0.066(2) -0.0099(17) -0.010(2) -0.003(2)
C16 0.058(2) 0.0505(18) 0.0592(19) 0.0033(16) 0.0015(16) -0.0068(16)
C17 0.073(3) 0.065(2) 0.074(2) 0.012(2) 0.005(2) -0.011(2)
C18 0.072(3) 0.092(3) 0.058(2) 0.012(2) 0.0084(19) -0.006(2)
C19 0.072(3) 0.081(3) 0.0512(19) -0.0096(18) 0.0007(18) 0.004(2)
C20 0.070(2) 0.0520(19) 0.058(2) -0.0049(16) 0.0025(18) 0.0016(17)
C21 0.073(3) 0.0435(17) 0.072(2) 0.0033(16) 0.000(2) -0.0078(17)
C22 0.0520(18) 0.0503(17) 0.0482(16) 0.0005(15) -0.0016(15) -0.0001(14)

loop_
_atom_type_symbol
_atom_type_description
_atom_type_scat_dispersion_real
_atom_type_scat_dispersion_imag
_atom_type_scat_source
C C 0.0033 0.0016 'International Tables Vol C Tables 4.2.6.8 and 6.1.1.4'
H H 0.0000 0.0000 'International Tables Vol C Tables 4.2.6.8 and 6.1.1.4'
As As 0.0499 2.0058 'International Tables Vol C Tables 4.2.6.8 and 6.1.1.4'
F F 0.0171 0.0103 'International Tables Vol C Tables 4.2.6.8 and 6.1.1.4'
Mn Mn 0.3368 0.7283 'International Tables Vol C Tables 4.2.6.8 and 6.1.1.4'
N N 0.0061 0.0033 'International Tables Vol C Tables 4.2.6.8 and 6.1.1.4'
O O 0.0106 0.0060 'International Tables Vol C Tables 4.2.6.8 and 6.1.1.4'

loop_
_geom_angle_atom_site_label_1
_geom_angle_atom_site_label_2
_geom_angle_atom_site_label_3
_geom_angle
_geom_angle_site_symmetry_1
_geom_angle_site_symmetry_3
_geom_angle_publ_flag
F4 As1 F3 176.4(7) . . ?
F4 As1 F5 91.1(7) . . ?
F4 As1 F6 92.9(6) . . ?
F4 As1 F7 95.4(6) . . ?
F4 As1 F8 89.8(6) . . ?
F5 As1 F3 90.4(5) . . ?
F5 As1 F6 176.0(5) . . ?
F5 As1 F7 87.2(7) . . ?
F5 As1 F8 86.6(5) . . ?
F6 As1 F3 85.5(4) . . ?
F6 As1 F7 92.4(6) . . ?
F6 As1 F8 93.5(6) . . ?
F7 As1 F3 87.9(4) . . ?
F8 As1 F3 87.1(4) . . ?
F8 As1 F7 171.9(5) . . ?
F3A As1 F6A 83.8(12) . . ?
F3A As1 F7A 90.0(8) . . ?
F4A As1 F3A 168.5(13) . . ?
F4A As1 F5A 98.6(14) . . ?
F4A As1 F6A 84.9(12) . . ?
F4A As1 F7A 86.9(10) . . ?
F4A As1 F8A 89.3(11) . . ?
F5A As1 F3A 92.5(12) . . ?
F5A As1 F6A 175.3(12) . . ?
F5A As1 F7A 89.9(9) . . ?
F5A As1 F8A 91.4(9) . . ?
F7A As1 F6A 87.1(10) . . ?
F8A As1 F3A 93.6(11) . . ?
F8A As1 F6A 91.8(11) . . ?
F8A As1 F7A 176.1(10) . . ?
O1 Mn1 O2 177.33(11) . . ?
O1 Mn1 N1 95.20(12) . . ?
O1 Mn1 N2 88.80(11) . . ?
O1 Mn1 N3 87.67(11) . . ?
O1 Mn1 N4 91.49(12) . . ?
O2 Mn1 N1 87.43(11) . . ?
O2 Mn1 N2 92.13(11) . . ?
O2 Mn1 N3 92.02(11) . . ?
O2 Mn1 N4 86.09(11) . . ?
N2 Mn1 N1 80.46(11) . . ?
N3 Mn1 N1 86.09(11) . . ?
N3 Mn1 N2 165.72(12) . . ?
N3 Mn1 N4 108.48(12) . . ?
N4 Mn1 N1 164.24(12) . . ?
N4 Mn1 N2 85.44(12) . . ?
C7 O1 Mn1 125.8(2) . . ?
C22 O2 Mn1 124.3(2) . . ?
Mn1 N1 H1 107.4 . . ?
C10 N1 Mn1 116.1(2) . . ?
C10 N1 H1 107.4 . . ?
C10 N1 C11 112.3(3) . . ?
C11 N1 Mn1 105.8(2) . . ?
C11 N1 H1 107.4 . . ?
Mn1 N2 H2 106.4 . . ?
C12 N2 Mn1 107.6(2) . . ?
C12 N2 H2 106.4 . . ?
C13 N2 Mn1 117.0(2) . . ?
C13 N2 H2 106.4 . . ?
C13 N2 C12 112.4(3) . . ?
C1 N3 Mn1 122.1(2) . . ?
C1 N3 C8 118.0(3) . . ?
C8 N3 Mn1 119.7(2) . . ?
C15 N4 Mn1 119.6(3) . . ?
C21 N4 Mn1 121.0(2) . . ?
C21 N4 C15 119.2(3) . . ?
N3 C1 H1A 117.1 . . ?
N3 C1 C2 125.9(3) . . ?
C2 C1 H1A 117.1 . . ?
C3 C2 C1 119.8(3) . . ?
C3 C2 C7 118.3(3) . . ?
C7 C2 C1 121.4(3) . . ?
C2 C3 H3 118.6 . . ?
C4 C3 C2 122.7(4) . . ?
C4 C3 H3 118.6 . . ?
C3 C4 H4 121.2 . . ?
C3 C4 C5 117.6(4) . . ?
C5 C4 H4 121.2 . . ?
F1 C5 C4 118.9(4) . . ?
F1 C5 C6 118.1(5) . . ?
C4 C5 C6 123.0(4) . . ?
C5 C6 H6 120.1 . . ?
C7 C6 C5 119.8(4) . . ?
C7 C6 H6 120.1 . . ?
O1 C7 C2 122.3(3) . . ?
O1 C7 C6 119.1(4) . . ?
C6 C7 C2 118.5(4) . . ?
N3 C8 H8A 109.6 . . ?
N3 C8 H8B 109.6 . . ?
N3 C8 C9 110.1(3) . . ?
H8A C8 H8B 108.1 . . ?
C9 C8 H8A 109.6 . . ?
C9 C8 H8B 109.6 . . ?
C8 C9 H9A 108.7 . . ?
C8 C9 H9B 108.7 . . ?
H9A C9 H9B 107.6 . . ?
C10 C9 C8 114.4(4) . . ?
C10 C9 H9A 108.7 . . ?
C10 C9 H9B 108.7 . . ?
N1 C10 C9 113.3(3) . . ?
N1 C10 H10A 108.9 . . ?
N1 C10 H10B 108.9 . . ?
C9 C10 H10A 108.9 . . ?
C9 C10 H10B 108.9 . . ?
H10A C10 H10B 107.7 . . ?
N1 C11 H11A 109.9 . . ?
N1 C11 H11B 109.9 . . ?
N1 C11 C12 109.1(3) . . ?
H11A C11 H11B 108.3 . . ?
C12 C11 H11A 109.9 . . ?
C12 C11 H11B 109.9 . . ?
N2 C12 C11 109.6(3) . . ?
N2 C12 H12A 109.8 . . ?
N2 C12 H12B 109.8 . . ?
C11 C12 H12A 109.8 . . ?
C11 C12 H12B 109.8 . . ?
H12A C12 H12B 108.2 . . ?
N2 C13 H13A 109.1 . . ?
N2 C13 H13B 109.1 . . ?
N2 C13 C14 112.3(3) . . ?
H13A C13 H13B 107.9 . . ?
C14 C13 H13A 109.1 . . ?
C14 C13 H13B 109.1 . . ?
C13 C14 H14A 108.6 . . ?
C13 C14 H14B 108.6 . . ?
C13 C14 C15 114.7(4) . . ?
H14A C14 H14B 107.6 . . ?
C15 C14 H14A 108.6 . . ?
C15 C14 H14B 108.6 . . ?
N4 C15 C14 110.0(3) . . ?
N4 C15 H15A 109.7 . . ?
N4 C15 H15B 109.7 . . ?
C14 C15 H15A 109.7 . . ?
C14 C15 H15B 109.7 . . ?
H15A C15 H15B 108.2 . . ?
C17 C16 C21 120.3(3) . . ?
C17 C16 C22 118.8(3) . . ?
C22 C16 C21 120.2(3) . . ?
C16 C17 H17 118.7 . . ?
C18 C17 C16 122.6(4) . . ?
C18 C17 H17 118.7 . . ?
C17 C18 H18 121.2 . . ?
C17 C18 C19 117.6(4) . . ?
C19 C18 H18 121.2 . . ?
F2 C19 C18 119.3(4) . . ?
F2 C19 C20 117.4(4) . . ?
C18 C19 C20 123.2(4) . . ?
C19 C20 H20 120.0 . . ?
C19 C20 C22 119.9(4) . . ?
C22 C20 H20 120.0 . . ?
N4 C21 C16 124.9(3) . . ?
N4 C21 H21 117.5 . . ?
C16 C21 H21 117.5 . . ?
O2 C22 C16 123.3(3) . . ?
O2 C22 C20 119.0(3) . . ?
C20 C22 C16 117.7(3) . . ?

loop_
_geom_bond_atom_site_label_1
_geom_bond_atom_site_label_2
_geom_bond_distance
_geom_bond_site_symmetry_2
_geom_bond_publ_flag
As1 F3 1.712(6) . ?
As1 F4 1.630(7) . ?
As1 F5 1.653(8) . ?
As1 F6 1.659(6) . ?
As1 F7 1.678(6) . ?
As1 F8 1.671(6) . ?
As1 F3A 1.665(10) . ?
As1 F4A 1.602(12) . ?
As1 F5A 1.619(11) . ?
As1 F6A 1.693(11) . ?
As1 F7A 1.690(7) . ?
As1 F8A 1.625(8) . ?
Mn1 O1 1.869(3) . ?
Mn1 O2 1.870(2) . ?
Mn1 N1 2.226(3) . ?
Mn1 N2 2.173(3) . ?
Mn1 N3 2.075(3) . ?
Mn1 N4 2.115(3) . ?
F1 C5 1.347(5) . ?
F2 C19 1.346(5) . ?
O1 C7 1.330(4) . ?
O2 C22 1.318(4) . ?
N1 H1 0.9800 . ?
N1 C10 1.480(5) . ?
N1 C11 1.482(5) . ?
N2 H2 0.9800 . ?
N2 C12 1.482(5) . ?
N2 C13 1.475(5) . ?
N3 C1 1.273(5) . ?
N3 C8 1.479(4) . ?
N4 C15 1.472(5) . ?
N4 C21 1.269(5) . ?
C1 H1A 0.9300 . ?
C1 C2 1.434(5) . ?
C2 C3 1.399(5) . ?
C2 C7 1.427(5) . ?
C3 H3 0.9300 . ?
C3 C4 1.349(6) . ?
C4 H4 0.9300 . ?
C4 C5 1.367(7) . ?
C5 C6 1.381(6) . ?
C6 H6 0.9300 . ?
C6 C7 1.372(6) . ?
C8 H8A 0.9700 . ?
C8 H8B 0.9700 . ?
C8 C9 1.525(6) . ?
C9 H9A 0.9700 . ?
C9 H9B 0.9700 . ?
C9 C10 1.512(6) . ?
C10 H10A 0.9700 . ?
C10 H10B 0.9700 . ?
C11 H11A 0.9700 . ?
C11 H11B 0.9700 . ?
C11 C12 1.492(6) . ?
C12 H12A 0.9700 . ?
C12 H12B 0.9700 . ?
C13 H13A 0.9700 . ?
C13 H13B 0.9700 . ?
C13 C14 1.510(7) . ?
C14 H14A 0.9700 . ?
C14 H14B 0.9700 . ?
C14 C15 1.519(6) . ?
C15 H15A 0.9700 . ?
C15 H15B 0.9700 . ?
C16 C17 1.401(5) . ?
C16 C21 1.444(5) . ?
C16 C22 1.421(5) . ?
C17 H17 0.9300 . ?
C17 C18 1.352(6) . ?
C18 H18 0.9300 . ?
C18 C19 1.365(6) . ?
C19 C20 1.373(6) . ?
C20 H20 0.9300 . ?
C20 C22 1.394(5) . ?
C21 H21 0.9300 . ?

loop_
_geom_torsion_atom_site_label_1
_geom_torsion_atom_site_label_2
_geom_torsion_atom_site_label_3
_geom_torsion_atom_site_label_4
_geom_torsion
_geom_torsion_site_symmetry_1
_geom_torsion_site_symmetry_2
_geom_torsion_site_symmetry_3
_geom_torsion_site_symmetry_4
_geom_torsion_publ_flag
Mn1 O1 C7 C2 -30.8(5) . . . . ?
Mn1 O1 C7 C6 150.8(4) . . . . ?
Mn1 O2 C22 C16 -31.6(5) . . . . ?
Mn1 O2 C22 C20 149.3(3) . . . . ?
Mn1 N1 C10 C9 59.0(4) . . . . ?
Mn1 N1 C11 C12 -43.9(4) . . . . ?
Mn1 N2 C12 C11 -42.6(4) . . . . ?
Mn1 N2 C13 C14 62.0(4) . . . . ?
Mn1 N3 C1 C2 10.1(5) . . . . ?
Mn1 N3 C8 C9 -66.3(4) . . . . ?
Mn1 N4 C15 C14 -64.2(5) . . . . ?
Mn1 N4 C21 C16 9.4(5) . . . . ?
F1 C5 C6 C7 -179.7(5) . . . . ?
F2 C19 C20 C22 -177.7(4) . . . . ?
N1 Mn1 O1 C7 127.1(3) . . . . ?
N1 Mn1 O2 C22 -148.4(3) . . . . ?
N1 C11 C12 N2 59.9(5) . . . . ?
N2 Mn1 O1 C7 -152.6(3) . . . . ?
N2 Mn1 O2 C22 131.2(3) . . . . ?
N2 C13 C14 C15 -69.3(5) . . . . ?
N3 Mn1 O1 C7 41.2(3) . . . . ?
N3 Mn1 O2 C22 -62.4(3) . . . . ?
N3 C1 C2 C3 -173.7(4) . . . . ?
N3 C1 C2 C7 14.3(6) . . . . ?
N3 C8 C9 C10 69.3(5) . . . . ?
N4 Mn1 O1 C7 -67.2(3) . . . . ?
N4 Mn1 O2 C22 45.9(3) . . . . ?
C1 N3 C8 C9 108.4(4) . . . . ?
C1 C2 C3 C4 -171.7(4) . . . . ?
C1 C2 C7 O1 -5.3(6) . . . . ?
C1 C2 C7 C6 173.1(4) . . . . ?
C2 C3 C4 C5 -1.3(7) . . . . ?
C3 C2 C7 O1 -177.4(3) . . . . ?
C3 C2 C7 C6 1.0(6) . . . . ?
C3 C4 C5 F1 -178.8(5) . . . . ?
C3 C4 C5 C6 0.6(8) . . . . ?
C4 C5 C6 C7 0.9(8) . . . . ?
C5 C6 C7 O1 176.8(4) . . . . ?
C5 C6 C7 C2 -1.7(7) . . . . ?
C7 C2 C3 C4 0.5(6) . . . . ?
C8 N3 C1 C2 -164.4(3) . . . . ?
C8 C9 C10 N1 -68.5(5) . . . . ?
C10 N1 C11 C12 -171.5(4) . . . . ?
C11 N1 C10 C9 -179.1(3) . . . . ?
C12 N2 C13 C14 -172.7(4) . . . . ?
C13 N2 C12 C11 -172.8(4) . . . . ?
C13 C14 C15 N4 68.4(5) . . . . ?
C15 N4 C21 C16 -166.1(4) . . . . ?
C16 C17 C18 C19 1.7(7) . . . . ?
C17 C16 C21 N4 -168.4(4) . . . . ?
C17 C16 C22 O2 177.6(3) . . . . ?
C17 C16 C22 C20 -3.2(5) . . . . ?
C17 C18 C19 F2 176.1(4) . . . . ?
C17 C18 C19 C20 -3.6(7) . . . . ?
C18 C19 C20 C22 2.0(6) . . . . ?
C19 C20 C22 O2 -179.4(3) . . . . ?
C19 C20 C22 C16 1.5(6) . . . . ?
C21 N4 C15 C14 111.4(4) . . . . ?
C21 C16 C17 C18 -169.0(4) . . . . ?
C21 C16 C22 O2 -11.7(6) . . . . ?
C21 C16 C22 C20 167.5(4) . . . . ?
C22 C16 C17 C18 1.7(6) . . . . ?
C22 C16 C21 N4 21.0(6) . . . . ?

loop_
_twin_individual_id
_twin_individual_mass_fraction_refined
1 0.965(11)
2 0.035(11)
